data_2015548
loop_
_publ_author_name
'K. Ravikumar'
'B. Sridhar'
'M. Mahesh'
'V. V. Narayana Reddy'

_publ_section_title
;
 Imino Diels--Alder adducts. XII. Two pyrano[3,2-<i>c</i>]quinolines
;
_journal_coeditor_code FG3027
_journal_issue 9
_journal_name_full 'Acta Crystallographica Section C'
_journal_page_first o574
_journal_page_last o576
_journal_paper_doi 10.1107/S0108270106029465
_journal_volume 62
_journal_year 2006
_chemical_formula_iupac 'C18 H18 F N O'
_chemical_formula_moiety 'C18 H18 F N O'
_chemical_formula_sum 'C18 H18 F N O'
_chemical_formula_weight 283.33
_chemical_name_systematic
;
9-fluoro-5-phenyl-3,4,4a,5,6,10b-hexahydro-2H-pyrano[3,2-c]quinoline
;
_space_group_IT_number 2
_symmetry_cell_setting triclinic
_symmetry_space_group_name_Hall '-P 1'
_symmetry_space_group_name_H-M 'P -1'
_atom_sites_solution_hydrogens geom
_atom_sites_solution_primary direct
_atom_sites_solution_secondary difmap
_audit_creation_method SHELXL-97
_cell_angle_alpha 66.154(2)
_cell_angle_beta 79.666(2)
_cell_angle_gamma 79.880(2)
_cell_formula_units_Z 2
_cell_length_a 8.3005(9)
_cell_length_b 9.6401(11)
_cell_length_c 10.0400(11)
_cell_measurement_reflns_used 4848
_cell_measurement_temperature 273(2)
_cell_measurement_theta_max 27.95
_cell_measurement_theta_min 2.33
_cell_volume 718.11(14)
_computing_cell_refinement 'SAINT (Bruker, 2001)'
_computing_data_collection 'SMART (Bruker, 2001)'
_computing_data_reduction SAINT
_computing_molecular_graphics 'SHELXTL/PC (Sheldrick, 1990) and PLATON (Spek, 2003)'
_computing_publication_material SHELXL97
_computing_structure_refinement 'SHELXL97 (Sheldrick, 1997)'
_computing_structure_solution 'SHELXS97 (Sheldrick, 1997)'
_diffrn_ambient_temperature 273(2)
_diffrn_measured_fraction_theta_full 0.995
_diffrn_measured_fraction_theta_max 0.995
_diffrn_measurement_device 'Bruker SMART APEX CCD area-detector'
_diffrn_measurement_device_type 'Bruker SMART APEX CCD area-detector'
_diffrn_measurement_method '\w scan'
_diffrn_radiation_monochromator graphite
_diffrn_radiation_source 'fine-focus sealed tube'
_diffrn_radiation_type MoK\a
_diffrn_radiation_wavelength 0.71073
_diffrn_reflns_av_R_equivalents 0.0170
_diffrn_reflns_av_sigmaI/netI 0.0176
_diffrn_reflns_limit_h_max 9
_diffrn_reflns_limit_h_min -9
_diffrn_reflns_limit_k_max 11
_diffrn_reflns_limit_k_min -11
_diffrn_reflns_limit_l_max 11
_diffrn_reflns_limit_l_min -11
_diffrn_reflns_number 6884
_diffrn_reflns_theta_full 25.00
_diffrn_reflns_theta_max 25.00
_diffrn_reflns_theta_min 2.23
_diffrn_standards_number 0
_exptl_absorpt_coefficient_mu 0.090
_exptl_absorpt_correction_type none
_exptl_crystal_colour colorless
_exptl_crystal_density_diffrn 1.310
_exptl_crystal_density_method 'not measured'
_exptl_crystal_description block
_exptl_crystal_F_000 300
_exptl_crystal_size_max 0.20
_exptl_crystal_size_mid 0.15
_exptl_crystal_size_min 0.10
_refine_diff_density_max 0.203
_refine_diff_density_min -0.227
_refine_ls_extinction_method none
_refine_ls_goodness_of_fit_ref 1.083
_refine_ls_hydrogen_treatment mixed
_refine_ls_matrix_type full
_refine_ls_number_parameters 194
_refine_ls_number_reflns 2504
_refine_ls_number_restraints 0
_refine_ls_restrained_S_all 1.083
_refine_ls_R_factor_all 0.0422
_refine_ls_R_factor_gt 0.0391
_refine_ls_shift/su_max 0.000
_refine_ls_shift/su_mean 0.000
_refine_ls_structure_factor_coef Fsqd
_refine_ls_weighting_details 'calc w=1/[\s^2^(Fo^2^)+(0.0612P)^2^+0.1136P] where P=(Fo^2^+2Fc^2^)/3'
_refine_ls_weighting_scheme calc
_refine_ls_wR_factor_gt 0.1100
_refine_ls_wR_factor_ref 0.1130
_reflns_number_gt 2276
_reflns_number_total 2504
_reflns_threshold_expression I>2\s(I)
_cod_data_source_file fg3027.cif
_cod_data_source_block Ia
_cod_database_code 2015548

loop_
_symmetry_equiv_pos_as_xyz
'x, y, z'
'-x, -y, -z'

loop_
_atom_site_type_symbol
_atom_site_label
_atom_site_fract_x
_atom_site_fract_y
_atom_site_fract_z
_atom_site_U_iso_or_equiv
_atom_site_adp_type
_atom_site_calc_flag
_atom_site_refinement_flags
_atom_site_occupancy
C C1 0.78759(19) 0.21187(16) 0.29005(18) 0.0569(4) Uani d . 1
H H1A 0.6790 0.1885 0.2890 0.068 Uiso calc R 1
H H1B 0.8585 0.1163 0.3251 0.068 Uiso calc R 1
C C2 0.8553(2) 0.30818(17) 0.13617(18) 0.0609(4) Uani d . 1
H H2A 0.8559 0.2555 0.0717 0.073 Uiso calc R 1
H H2B 0.9680 0.3235 0.1351 0.073 Uiso calc R 1
C C3 0.75083(17) 0.46253(15) 0.08061(14) 0.0478(3) Uani d . 1
H H3A 0.8016 0.5268 -0.0144 0.057 Uiso calc R 1
H H3B 0.6422 0.4482 0.0689 0.057 Uiso calc R 1
C C4 0.73491(15) 0.54039(14) 0.18843(13) 0.0398(3) Uani d . 1
H H4 0.8445 0.5650 0.1887 0.048 Uiso calc R 1
C C5 0.61663(15) 0.68952(14) 0.15084(14) 0.0410(3) Uani d . 1
H H5 0.6109 0.7275 0.2288 0.049 Uiso calc R 1
C C6 0.38966(15) 0.53214(14) 0.26936(14) 0.0407(3) Uani d . 1
C C7 0.22056(16) 0.51853(16) 0.29418(15) 0.0495(3) Uani d . 1
H H7 0.1503 0.5948 0.2337 0.059 Uiso calc R 1
C C8 0.15590(17) 0.39466(17) 0.40615(16) 0.0527(4) Uani d . 1
H H8 0.0435 0.3865 0.4217 0.063 Uiso calc R 1
C C9 0.26223(18) 0.28380(16) 0.49396(15) 0.0494(3) Uani d . 1
C C10 0.42880(17) 0.29224(15) 0.47385(14) 0.0456(3) Uani d . 1
H H10 0.4972 0.2148 0.5353 0.055 Uiso calc R 1
C C11 0.49482(15) 0.41687(14) 0.36135(13) 0.0387(3) Uani d . 1
C C12 0.67729(15) 0.43290(14) 0.34402(13) 0.0410(3) Uani d . 1
H H12 0.6903 0.4810 0.4102 0.049 Uiso calc R 1
C C13 0.67311(15) 0.81298(14) 0.00660(14) 0.0413(3) Uani d . 1
C C14 0.77181(16) 0.91504(15) 0.00645(15) 0.0476(3) Uani d . 1
H H14 0.7973 0.9097 0.0950 0.057 Uiso calc R 1
C C15 0.83303(18) 1.02471(16) -0.12356(17) 0.0563(4) Uani d . 1
H H15 0.9010 1.0909 -0.1217 0.068 Uiso calc R 1
C C16 0.79407(19) 1.03653(17) -0.25556(17) 0.0595(4) Uani d . 1
H H16 0.8345 1.1108 -0.3428 0.071 Uiso calc R 1
C C17 0.6946(2) 0.93714(17) -0.25695(16) 0.0611(4) Uani d . 1
H H17 0.6673 0.9448 -0.3457 0.073 Uiso calc R 1
C C18 0.63467(19) 0.82572(16) -0.12722(15) 0.0537(4) Uani d . 1
H H18 0.5681 0.7589 -0.1298 0.064 Uiso calc R 1
F F1 0.19925(12) 0.16108(11) 0.60653(11) 0.0741(3) Uani d . 1
N N1 0.45220(14) 0.65496(13) 0.15041(12) 0.0474(3) Uani d . 1
H H1N 0.380(2) 0.739(2) 0.1249(18) 0.065(5) Uiso d . 1
O O1 0.77656(11) 0.28841(10) 0.38806(10) 0.0507(3) Uani d . 1

loop_
_atom_site_aniso_label
_atom_site_aniso_U_11
_atom_site_aniso_U_22
_atom_site_aniso_U_33
_atom_site_aniso_U_12
_atom_site_aniso_U_13
_atom_site_aniso_U_23
C1 0.0513(8) 0.0413(7) 0.0702(10) 0.0042(6) -0.0053(7) -0.0181(7)
C2 0.0550(9) 0.0550(9) 0.0673(10) 0.0022(7) 0.0046(7) -0.0265(8)
C3 0.0475(7) 0.0479(7) 0.0441(7) -0.0048(6) 0.0011(6) -0.0169(6)
C4 0.0332(6) 0.0412(7) 0.0421(7) -0.0067(5) -0.0061(5) -0.0116(5)
C5 0.0429(7) 0.0399(7) 0.0396(6) -0.0052(5) -0.0051(5) -0.0144(5)
C6 0.0387(6) 0.0424(7) 0.0407(7) -0.0032(5) -0.0029(5) -0.0170(5)
C7 0.0385(7) 0.0550(8) 0.0513(8) -0.0030(6) -0.0060(6) -0.0175(7)
C8 0.0400(7) 0.0638(9) 0.0581(8) -0.0142(6) 0.0017(6) -0.0272(7)
C9 0.0543(8) 0.0469(7) 0.0476(7) -0.0185(6) 0.0047(6) -0.0182(6)
C10 0.0513(8) 0.0421(7) 0.0420(7) -0.0060(6) -0.0052(6) -0.0146(6)
C11 0.0402(7) 0.0402(6) 0.0373(6) -0.0048(5) -0.0027(5) -0.0173(5)
C12 0.0406(7) 0.0399(7) 0.0415(7) -0.0031(5) -0.0103(5) -0.0131(5)
C13 0.0406(7) 0.0357(6) 0.0430(7) -0.0007(5) -0.0056(5) -0.0117(5)
C14 0.0462(7) 0.0419(7) 0.0525(8) -0.0038(6) -0.0098(6) -0.0150(6)
C15 0.0477(8) 0.0424(7) 0.0696(10) -0.0091(6) -0.0062(7) -0.0109(7)
C16 0.0601(9) 0.0439(8) 0.0538(9) -0.0025(7) 0.0014(7) -0.0026(6)
C17 0.0795(11) 0.0531(8) 0.0428(8) -0.0033(8) -0.0124(7) -0.0099(7)
C18 0.0651(9) 0.0467(8) 0.0484(8) -0.0105(7) -0.0135(7) -0.0129(6)
F1 0.0740(6) 0.0636(6) 0.0707(6) -0.0325(5) 0.0062(5) -0.0076(5)
N1 0.0369(6) 0.0433(6) 0.0494(6) -0.0009(5) -0.0060(5) -0.0061(5)
O1 0.0447(5) 0.0451(5) 0.0523(6) 0.0016(4) -0.0136(4) -0.0079(4)

loop_
_atom_type_symbol
_atom_type_description
_atom_type_scat_dispersion_real
_atom_type_scat_dispersion_imag
_atom_type_scat_source
C C 0.0033 0.0016 'International Tables Vol C Tables 4.2.6.8 and 6.1.1.4'
H H 0.0000 0.0000 'International Tables Vol C Tables 4.2.6.8 and 6.1.1.4'
N N 0.0061 0.0033 'International Tables Vol C Tables 4.2.6.8 and 6.1.1.4'
O O 0.0106 0.0060 'International Tables Vol C Tables 4.2.6.8 and 6.1.1.4'
F F 0.0171 0.0103 'International Tables Vol C Tables 4.2.6.8 and 6.1.1.4'

loop_
_geom_angle_atom_site_label_1
_geom_angle_atom_site_label_2
_geom_angle_atom_site_label_3
_geom_angle
_geom_angle_publ_flag
O1 C1 C2 111.60(12) ?
O1 C1 H1A 109.3 ?
C2 C1 H1A 109.3 ?
O1 C1 H1B 109.3 ?
C2 C1 H1B 109.3 ?
H1A C1 H1B 108.0 ?
C1 C2 C3 110.52(12) ?
C1 C2 H2A 109.5 ?
C3 C2 H2A 109.5 ?
C1 C2 H2B 109.5 ?
C3 C2 H2B 109.5 ?
H2A C2 H2B 108.1 ?
C4 C3 C2 110.27(12) ?
C4 C3 H3A 109.6 ?
C2 C3 H3A 109.6 ?
C4 C3 H3B 109.6 ?
C2 C3 H3B 109.6 ?
H3A C3 H3B 108.1 ?
C3 C4 C12 110.80(10) ?
C3 C4 C5 114.42(10) ?
C12 C4 C5 108.01(10) ?
C3 C4 H4 107.8 ?
C12 C4 H4 107.8 ?
C5 C4 H4 107.8 ?
N1 C5 C13 111.07(10) ?
N1 C5 C4 108.57(10) ?
C13 C5 C4 112.98(10) ?
N1 C5 H5 108.0 ?
C13 C5 H5 108.0 ?
C4 C5 H5 108.0 ?
N1 C6 C7 120.05(12) ?
N1 C6 C11 120.98(11) ?
C7 C6 C11 118.90(12) ?
C8 C7 C6 121.53(13) ?
C8 C7 H7 119.2 ?
C6 C7 H7 119.2 ?
C9 C8 C7 118.08(13) y
C9 C8 H8 121.0 ?
C7 C8 H8 121.0 ?
F1 C9 C8 118.62(13) y
F1 C9 C10 118.93(13) y
C8 C9 C10 122.45(13) y
C9 C10 C11 119.79(12) y
C9 C10 H10 120.1 ?
C11 C10 H10 120.1 ?
C10 C11 C6 119.25(12) ?
C10 C11 C12 120.33(11) ?
C6 C11 C12 120.31(11) ?
O1 C12 C11 112.36(10) ?
O1 C12 C4 112.44(10) ?
C11 C12 C4 111.04(9) ?
O1 C12 H12 106.9 ?
C11 C12 H12 106.9 ?
C4 C12 H12 106.9 ?
C14 C13 C18 118.14(12) ?
C14 C13 C5 119.08(11) ?
C18 C13 C5 122.74(12) ?
C15 C14 C13 120.96(13) ?
C15 C14 H14 119.5 ?
C13 C14 H14 119.5 ?
C16 C15 C14 120.44(14) ?
C16 C15 H15 119.8 ?
C14 C15 H15 119.8 ?
C15 C16 C17 119.22(13) ?
C15 C16 H16 120.4 ?
C17 C16 H16 120.4 ?
C16 C17 C18 120.61(14) ?
C16 C17 H17 119.7 ?
C18 C17 H17 119.7 ?
C17 C18 C13 120.61(13) ?
C17 C18 H18 119.7 ?
C13 C18 H18 119.7 ?
C6 N1 C5 118.11(11) ?
C6 N1 H1N 113.3(11) ?
C5 N1 H1N 111.9(11) ?
C12 O1 C1 113.69(10) ?

loop_
_geom_bond_atom_site_label_1
_geom_bond_atom_site_label_2
_geom_bond_distance
C1 O1 1.4325(18)
C1 C2 1.509(2)
C1 H1A 0.9700
C1 H1B 0.9700
C2 C3 1.525(2)
C2 H2A 0.9700
C2 H2B 0.9700
C3 C4 1.5243(18)
C3 H3A 0.9700
C3 H3B 0.9700
C4 C12 1.5297(17)
C4 C5 1.5399(17)
C4 H4 0.9800
C5 N1 1.4618(17)
C5 C13 1.5140(17)
C5 H5 0.9800
C6 N1 1.3957(17)
C6 C7 1.4008(18)
C6 C11 1.4029(18)
C7 C8 1.3788(19)
C7 H7 0.9300
C8 C9 1.373(2)
C8 H8 0.9300
C9 F1 1.3691(15)
C9 C10 1.373(2)
C10 C11 1.3898(18)
C10 H10 0.9300
C11 C12 1.5212(17)
C12 O1 1.4297(15)
C12 H12 0.9800
C13 C14 1.3859(18)
C13 C18 1.3888(19)
C14 C15 1.3837(19)
C14 H14 0.9300
C15 C16 1.376(2)
C15 H15 0.9300
C16 C17 1.376(2)
C16 H16 0.9300
C17 C18 1.386(2)
C17 H17 0.9300
C18 H18 0.9300
N1 H1N 0.896(18)

loop_
_geom_hbond_atom_site_label_D
_geom_hbond_atom_site_label_H
_geom_hbond_atom_site_label_A
_geom_hbond_site_symmetry_A
_geom_hbond_distance_DH
_geom_hbond_distance_HA
_geom_hbond_distance_DA
_geom_hbond_angle_DHA
C12 H12 Cg(1) 2_666 0.98 2.68 3.647(2) 170
C12 H12 Cg(1) 2_666 0.98 2.73 3.682(2) 165

loop_
_geom_torsion_atom_site_label_1
_geom_torsion_atom_site_label_2
_geom_torsion_atom_site_label_3
_geom_torsion_atom_site_label_4
_geom_torsion
O1 C1 C2 C3 -56.31(17)
C1 C2 C3 C4 53.81(17)
C2 C3 C4 C12 -51.48(14)
C2 C3 C4 C5 -173.87(11)
C3 C4 C5 N1 60.33(13)
C12 C4 C5 N1 -63.57(13)
C3 C4 C5 C13 -63.35(14)
C12 C4 C5 C13 172.75(10)
N1 C6 C7 C8 176.65(12)
C11 C6 C7 C8 -0.2(2)
C6 C7 C8 C9 0.1(2)
C7 C8 C9 F1 179.28(12)
C7 C8 C9 C10 -0.1(2)
F1 C9 C10 C11 -179.18(11)
C8 C9 C10 C11 0.2(2)
C9 C10 C11 C6 -0.31(18)
C9 C10 C11 C12 175.96(11)
N1 C6 C11 C10 -176.53(11)
C7 C6 C11 C10 0.32(18)
N1 C6 C11 C12 7.20(18)
C7 C6 C11 C12 -175.95(11)
C10 C11 C12 O1 32.61(15)
C6 C11 C12 O1 -151.16(11)
C10 C11 C12 C4 159.52(11)
C6 C11 C12 C4 -24.25(15)
C3 C4 C12 O1 52.12(14)
C5 C4 C12 O1 178.17(9)
C3 C4 C12 C11 -74.74(13)
C5 C4 C12 C11 51.31(13)
N1 C5 C13 C14 146.49(12)
C4 C5 C13 C14 -91.22(14)
N1 C5 C13 C18 -35.67(17)
C4 C5 C13 C18 86.61(15)
C18 C13 C14 C15 -1.23(19)
C5 C13 C14 C15 176.70(12)
C13 C14 C15 C16 1.3(2)
C14 C15 C16 C17 -0.6(2)
C15 C16 C17 C18 -0.3(2)
C16 C17 C18 C13 0.4(2)
C14 C13 C18 C17 0.4(2)
C5 C13 C18 C17 -177.48(13)
C7 C6 N1 C5 163.06(12)
C11 C6 N1 C5 -20.12(18)
C13 C5 N1 C6 173.22(10)
C4 C5 N1 C6 48.40(15)
C11 C12 O1 C1 70.66(13)
C4 C12 O1 C1 -55.49(14)
C2 C1 O1 C12 57.64(15)

loop_
_cod_related_entry_id
_cod_related_entry_database
_cod_related_entry_code
1 ChemSpider 4987501
